data_1541628
loop_
_publ_author_name
'Latorre, V.'
'Jones, P.G.'
'Moers, O.'
'Blaschette, A.'

_publ_section_title
;
 Polysulfonylamine. CLXV. Kristallstrukturen von
 Metall-di(methansulfonyl)amiden. 14. Cs3 Ag ((Me S O2)2 N)4 und Cs Ag
 ((Me S O2)2 N)2: ein dreidimensionales und ein schichtfoermiges
 Koordinationspolymer mit Bis(dimesylamido-N)argentat-Baugruppen
;
_journal_name_full 'Zeitschrift fuer Anorganische und Allgemeine Chemie'
_journal_page_first 1943
_journal_page_last 1952
_journal_volume 629
_journal_year 2003
_chemical_formula_sum 'C8 H24 Ag Cs3 N4 O16 S8'
_chemical_name_systematic 'Cs3 Ag ((C H3 (S O2))2 N)4'
_space_group_IT_number 15
_symmetry_space_group_name_Hall '-C 2yc'
_symmetry_space_group_name_H-M 'C 1 2/c 1'
_cell_angle_alpha 90
_cell_angle_beta 91.809
_cell_angle_gamma 90
_cell_formula_units_Z 4
_cell_length_a 14.025
_cell_length_b 14.5901
_cell_length_c 15.6995
_cell_volume 3210.927
_citation_journal_id_ASTM ZAACAB
_cod_data_source_file Latorre_ZAACAB_2003_449.cif
_cod_data_source_block C8H24Ag1Cs3N4O16S8
_cod_original_formula_sum 'C8 H24 Ag1 Cs3 N4 O16 S8'
_cod_database_code 1541628

loop_
_symmetry_equiv_pos_as_xyz
x,y,z
-x,y,-z+1/2
-x,-y,-z
x,-y,z-1/2
x+1/2,y+1/2,z
-x+1/2,y+1/2,-z+1/2
-x+1/2,-y+1/2,-z
x+1/2,-y+1/2,z-1/2

loop_
_atom_site_label
_atom_site_type_symbol
_atom_site_fract_x
_atom_site_fract_y
_atom_site_fract_z
_atom_site_occupancy
_atom_site_U_iso_or_equiv
C2 C-4 0.4955 0.8699 0.42258 1 0.0
H1 H+1 0.4426 0.6041 0.6424 1 0.0
O3 O-2 0.38859 0.90915 0.54929 1 0.0
O5 O-2 0.69397 0.54064 0.26704 1 0.0
H7 H+1 0.8745 0.5345 0.1993 1 0.0
C3 C-4 0.87413 0.5041 0.25494 1 0.0
N1 N-3 0.40165 0.74559 0.51614 1 0.0
H12 H+1 0.7194 0.1704 0.2809 1 0.0
N2 N-3 0.73094 0.395 0.19778 1 0.0
H4 H+1 0.521 0.9324 0.4223 1 0.0
H2 H+1 0.5381 0.6628 0.6325 1 0.0
O4 O-2 0.5432 0.8344 0.58041 1 0.0
O6 O-2 0.76153 0.41968 0.3574 1 0.0
S4 S+6 0.77021 0.29217 0.20355 1 0.0
S1 S+6 0.4576 0.64971 0.5043 1 0.0
O7 O-2 0.75805 0.25473 0.11857 1 0.0
H3 H+1 0.5345 0.558 0.6023 1 0.0
H10 H+1 0.6304 0.2281 0.2438 1 0.0
H5 H+1 0.4407 0.8657 0.3825 1 0.0
O1 O-2 0.38678 0.58487 0.47371 1 0.0
H8 H+1 0.9188 0.4524 0.2553 1 0.0
Cs1 Cs+1 0.5 0.62635 0.25 1 0.0
S3 S+6 0.7578 0.46334 0.27405 1 0.0
Cs2 Cs+1 0.747153 0.580201 0.488679 1 0.0
O2 O-2 0.54058 0.66024 0.4527 1 0.0
C1 C-4 0.4976 0.6148 0.6067 1 0.0
C4 C-4 0.6942 0.2322 0.2708 1 0.0
H9 H+1 0.8935 0.5478 0.2996 1 0.0
S2 S+6 0.45916 0.84241 0.52545 1 0.0
O8 O-2 0.86582 0.28642 0.24085 1 0.0
Ag1 Ag+1 0.25 0.75 0.5 1 0.0
H11 H+1 0.6904 0.2648 0.3252 1 0.0
H6 H+1 0.545 0.8268 0.4056 1 0.0
